data_2231748
loop_
_publ_author_name
'Ha, Kwang'

_publ_section_title
;
 Dibromido(2,3-di-2-pyridylpyrazine-\k^2^<i>N</i>^2^,<i>N</i>^3^)platinum(II)
;
_journal_coeditor_code XU5295
_journal_issue 9
_journal_name_full 'Acta Crystallographica Section E'
_journal_page_first m1307
_journal_paper_doi 10.1107/S160053681103412X
_journal_volume 67
_journal_year 2011
_chemical_formula_iupac '[Pt Br2 (C14 H10 N4)]'
_chemical_formula_moiety 'C14 H10 Br2 N4 Pt'
_chemical_formula_sum 'C14 H10 Br2 N4 Pt'
_chemical_formula_weight 589.17
_chemical_name_systematic
;
Dibromido(2,3-di-2-pyridylpyrazine-\k^2^<i>N</i>^2^,<i>N</i>^3^)platinum(II)
;
_space_group_IT_number 14
_symmetry_cell_setting monoclinic
_symmetry_space_group_name_Hall '-P 2yn'
_symmetry_space_group_name_H-M 'P 1 21/n 1'
_atom_sites_solution_hydrogens geom
_atom_sites_solution_primary direct
_atom_sites_solution_secondary difmap
_cell_angle_alpha 90.00
_cell_angle_beta 101.403(3)
_cell_angle_gamma 90.00
_cell_formula_units_Z 4
_cell_length_a 8.4989(12)
_cell_length_b 15.348(2)
_cell_length_c 12.0277(16)
_cell_measurement_reflns_used 4242
_cell_measurement_temperature 200(2)
_cell_measurement_theta_max 27.00
_cell_measurement_theta_min 2.65
_cell_volume 1537.9(4)
_computing_cell_refinement 'SAINT (Bruker, 2000)'
_computing_data_collection 'SMART (Bruker, 2000)'
_computing_data_reduction 'SAINT (Bruker, 2000)'
_computing_molecular_graphics 'ORTEP-3 (Farrugia, 1997) and PLATON (Spek, 2009)'
_computing_publication_material 'SHELXL97 (Sheldrick, 2008)'
_computing_structure_refinement 'SHELXL97 (Sheldrick, 2008)'
_computing_structure_solution 'SHELXS97 (Sheldrick, 2008)'
_diffrn_ambient_temperature 200(2)
_diffrn_measured_fraction_theta_full 0.990
_diffrn_measured_fraction_theta_max 0.990
_diffrn_measurement_device_type 'Bruker SMART 1000 CCD'
_diffrn_measurement_method '\f and \w scans'
_diffrn_radiation_monochromator graphite
_diffrn_radiation_source 'fine-focus sealed tube'
_diffrn_radiation_type MoK\a
_diffrn_radiation_wavelength 0.71073
_diffrn_reflns_av_R_equivalents 0.0455
_diffrn_reflns_av_sigmaI/netI 0.0567
_diffrn_reflns_limit_h_max 10
_diffrn_reflns_limit_h_min -9
_diffrn_reflns_limit_k_max 19
_diffrn_reflns_limit_k_min -11
_diffrn_reflns_limit_l_max 15
_diffrn_reflns_limit_l_min -13
_diffrn_reflns_number 10118
_diffrn_reflns_theta_full 27.01
_diffrn_reflns_theta_max 27.01
_diffrn_reflns_theta_min 2.18
_diffrn_standards_decay_% 0
_diffrn_standards_interval_count 0
_diffrn_standards_interval_time 0
_diffrn_standards_number 0
_exptl_absorpt_coefficient_mu 14.316
_exptl_absorpt_correction_T_max 0.156
_exptl_absorpt_correction_T_min 0.105
_exptl_absorpt_correction_type multi-scan
_exptl_absorpt_process_details '(SADABS; Bruker, 2000)'
_exptl_crystal_colour yellow
_exptl_crystal_density_diffrn 2.544
_exptl_crystal_density_method 'not measured'
_exptl_crystal_description block
_exptl_crystal_F_000 1080
_exptl_crystal_size_max 0.18
_exptl_crystal_size_mid 0.18
_exptl_crystal_size_min 0.13
_refine_diff_density_max 1.658
_refine_diff_density_min -0.841
_refine_ls_extinction_method none
_refine_ls_goodness_of_fit_ref 0.992
_refine_ls_hydrogen_treatment constr
_refine_ls_matrix_type full
_refine_ls_number_parameters 190
_refine_ls_number_reflns 3323
_refine_ls_number_restraints 0
_refine_ls_restrained_S_all 0.992
_refine_ls_R_factor_all 0.0563
_refine_ls_R_factor_gt 0.0319
_refine_ls_shift/su_max 0.000
_refine_ls_shift/su_mean 0.000
_refine_ls_structure_factor_coef Fsqd
_refine_ls_weighting_details 'calc w=1/[\s^2^(Fo^2^)+(0.0237P)^2^+0.0000P] where P=(Fo^2^+2Fc^2^)/3'
_refine_ls_weighting_scheme calc
_refine_ls_wR_factor_gt 0.0567
_refine_ls_wR_factor_ref 0.0667
_reflns_number_gt 2484
_reflns_number_total 3323
_reflns_threshold_expression >2sigma(I)
_cod_data_source_file xu5295.cif
_cod_data_source_block I
_cod_original_cell_volume 1538.0(4)
_cod_original_sg_symbol_H-M 'P 21/n'
_cod_database_code 2231748
_cod_database_fobs_code 2231748

loop_
_symmetry_equiv_pos_as_xyz
'x, y, z'
'-x+1/2, y+1/2, -z+1/2'
'-x, -y, -z'
'x-1/2, -y-1/2, z-1/2'

loop_
_atom_site_type_symbol
_atom_site_label
_atom_site_fract_x
_atom_site_fract_y
_atom_site_fract_z
_atom_site_U_iso_or_equiv
_atom_site_adp_type
_atom_site_calc_flag
_atom_site_refinement_flags
_atom_site_occupancy
_atom_site_symmetry_multiplicity
Pt Pt1 0.52128(3) 0.060963(16) 0.31708(2) 0.02517(9) Uani d . 1 1
Br Br1 0.38241(9) -0.07734(4) 0.30704(6) 0.03471(18) Uani d . 1 1
Br Br2 0.27287(9) 0.14353(5) 0.26735(6) 0.0413(2) Uani d . 1 1
N N1 0.8219(7) 0.0077(3) 0.0833(5) 0.0314(14) Uani d . 1 1
N N2 0.7631(7) 0.1861(4) 0.0810(5) 0.0368(15) Uani d . 1 1
N N3 0.7311(6) -0.0055(3) 0.3550(4) 0.0238(12) Uani d . 1 1
N N4 0.6520(7) 0.1724(3) 0.3406(4) 0.0284(13) Uani d . 1 1
C C1 0.8029(8) 0.0499(4) 0.1780(5) 0.0265(15) Uani d . 1 1
C C2 0.7701(8) 0.1400(4) 0.1755(6) 0.0304(16) Uani d . 1 1
C C3 0.7799(10) 0.1437(5) -0.0117(6) 0.042(2) Uani d . 1 1
H H3 0.7738 0.1755 -0.0802 0.051 Uiso calc R 1 1
C C4 0.8060(9) 0.0552(5) -0.0126(6) 0.0394(19) Uani d . 1 1
H H4 0.8128 0.0272 -0.0819 0.047 Uiso calc R 1 1
C C5 0.8339(8) -0.0057(4) 0.2819(5) 0.0231(14) Uani d . 1 1
C C6 0.9675(8) -0.0587(4) 0.3011(6) 0.0305(16) Uani d . 1 1
H H6 1.0386 -0.0590 0.2492 0.037 Uiso calc R 1 1
C C7 0.9973(9) -0.1111(5) 0.3954(6) 0.0392(18) Uani d . 1 1
H H7 1.0881 -0.1485 0.4087 0.047 Uiso calc R 1 1
C C8 0.8944(8) -0.1088(4) 0.4708(6) 0.0333(17) Uani d . 1 1
H H8 0.9149 -0.1436 0.5375 0.040 Uiso calc R 1 1
C C9 0.7622(8) -0.0557(4) 0.4483(5) 0.0266(15) Uani d . 1 1
H H9 0.6909 -0.0544 0.4999 0.032 Uiso calc R 1 1
C C10 0.7583(9) 0.1933(4) 0.2760(5) 0.0307(16) Uani d . 1 1
C C11 0.8525(9) 0.2669(4) 0.3000(6) 0.0397(19) Uani d . 1 1
H H11 0.9274 0.2815 0.2540 0.048 Uiso calc R 1 1
C C12 0.8379(10) 0.3187(5) 0.3903(6) 0.043(2) Uani d . 1 1
H H12 0.9026 0.3693 0.4073 0.052 Uiso calc R 1 1
C C13 0.7293(10) 0.2969(5) 0.4557(6) 0.044(2) Uani d . 1 1
H H13 0.7186 0.3322 0.5187 0.053 Uiso calc R 1 1
C C14 0.6361(9) 0.2243(4) 0.4303(5) 0.0352(18) Uani d . 1 1
H H14 0.5598 0.2096 0.4753 0.042 Uiso calc R 1 1

loop_
_atom_site_aniso_label
_atom_site_aniso_U_11
_atom_site_aniso_U_22
_atom_site_aniso_U_33
_atom_site_aniso_U_12
_atom_site_aniso_U_13
_atom_site_aniso_U_23
Pt1 0.02370(16) 0.02954(16) 0.02362(14) 0.00465(12) 0.00797(11) 0.00200(11)
Br1 0.0235(4) 0.0404(4) 0.0414(4) -0.0026(3) 0.0092(3) -0.0002(3)
Br2 0.0357(5) 0.0529(5) 0.0367(4) 0.0204(4) 0.0108(3) 0.0100(3)
N1 0.035(4) 0.029(3) 0.033(3) 0.004(3) 0.014(3) -0.002(3)
N2 0.043(4) 0.035(4) 0.033(3) 0.001(3) 0.009(3) 0.012(3)
N3 0.026(3) 0.024(3) 0.021(3) -0.004(2) 0.003(2) 0.000(2)
N4 0.032(4) 0.025(3) 0.028(3) 0.004(3) 0.005(3) 0.003(2)
C1 0.019(4) 0.036(4) 0.025(4) -0.003(3) 0.005(3) 0.001(3)
C2 0.023(4) 0.028(4) 0.042(4) -0.001(3) 0.009(3) 0.004(3)
C3 0.058(6) 0.041(5) 0.033(4) -0.002(4) 0.021(4) 0.013(3)
C4 0.042(5) 0.051(5) 0.029(4) 0.006(4) 0.014(3) 0.014(3)
C5 0.023(4) 0.027(4) 0.018(3) -0.002(3) 0.001(3) 0.000(3)
C6 0.017(4) 0.035(4) 0.042(4) 0.003(3) 0.012(3) 0.006(3)
C7 0.024(4) 0.044(5) 0.050(5) 0.008(3) 0.010(4) 0.013(4)
C8 0.030(4) 0.031(4) 0.038(4) 0.004(3) 0.005(3) 0.006(3)
C9 0.025(4) 0.031(4) 0.024(3) -0.006(3) 0.004(3) 0.004(3)
C10 0.035(4) 0.022(4) 0.032(4) -0.001(3) 0.001(3) 0.008(3)
C11 0.042(5) 0.032(4) 0.046(5) 0.001(4) 0.012(4) 0.003(4)
C12 0.045(5) 0.029(4) 0.048(5) 0.000(4) -0.009(4) -0.004(4)
C13 0.067(6) 0.030(5) 0.031(4) 0.009(4) 0.002(4) -0.005(3)
C14 0.055(5) 0.030(4) 0.019(4) 0.009(4) 0.007(3) 0.002(3)

loop_
_atom_type_symbol
_atom_type_description
_atom_type_scat_dispersion_real
_atom_type_scat_dispersion_imag
_atom_type_scat_source
C C 0.0033 0.0016 'International Tables Vol C Tables 4.2.6.8 and 6.1.1.4'
H H 0.0000 0.0000 'International Tables Vol C Tables 4.2.6.8 and 6.1.1.4'
Br Br -0.2901 2.4595 'International Tables Vol C Tables 4.2.6.8 and 6.1.1.4'
N N 0.0061 0.0033 'International Tables Vol C Tables 4.2.6.8 and 6.1.1.4'
Pt Pt -1.7033 8.3905 'International Tables Vol C Tables 4.2.6.8 and 6.1.1.4'

loop_
_geom_angle_atom_site_label_1
_geom_angle_atom_site_label_2
_geom_angle_atom_site_label_3
_geom_angle
N3 Pt1 N4 87.7(2)
N3 Pt1 Br1 88.20(14)
N4 Pt1 Br1 174.08(15)
N3 Pt1 Br2 178.19(14)
N4 Pt1 Br2 91.13(15)
Br1 Pt1 Br2 93.08(3)
C1 N1 C4 117.0(6)
C3 N2 C2 117.7(6)
C9 N3 C5 119.6(5)
C9 N3 Pt1 119.7(4)
C5 N3 Pt1 120.4(4)
C10 N4 C14 120.0(6)
C10 N4 Pt1 122.2(4)
C14 N4 Pt1 117.6(5)
N1 C1 C2 120.7(6)
N1 C1 C5 113.7(6)
C2 C1 C5 125.4(6)
N2 C2 C1 121.0(6)
N2 C2 C10 113.9(6)
C1 C2 C10 124.7(6)
N2 C3 C4 122.4(6)
N2 C3 H3 118.8
C4 C3 H3 118.8
N1 C4 C3 121.1(7)
N1 C4 H4 119.4
C3 C4 H4 119.4
N3 C5 C6 120.5(6)
N3 C5 C1 120.8(6)
C6 C5 C1 118.7(6)
C7 C6 C5 119.7(6)
C7 C6 H6 120.2
C5 C6 H6 120.2
C6 C7 C8 119.5(7)
C6 C7 H7 120.3
C8 C7 H7 120.3
C9 C8 C7 119.1(6)
C9 C8 H8 120.5
C7 C8 H8 120.5
N3 C9 C8 121.7(6)
N3 C9 H9 119.2
C8 C9 H9 119.2
N4 C10 C11 120.2(6)
N4 C10 C2 120.3(6)
C11 C10 C2 119.5(6)
C12 C11 C10 120.0(7)
C12 C11 H11 120.0
C10 C11 H11 120.0
C13 C12 C11 119.3(7)
C13 C12 H12 120.3
C11 C12 H12 120.3
C14 C13 C12 119.9(7)
C14 C13 H13 120.0
C12 C13 H13 120.0
C13 C14 N4 120.5(7)
C13 C14 H14 119.8
N4 C14 H14 119.8

loop_
_geom_bond_atom_site_label_1
_geom_bond_atom_site_label_2
_geom_bond_distance
_geom_bond_publ_flag
Pt1 N3 2.026(5) y
Pt1 N4 2.029(5) y
Pt1 Br1 2.4202(8) y
Pt1 Br2 2.4335(8) y
N1 C1 1.347(8) ?
N1 C4 1.349(8) ?
N2 C3 1.323(8) ?
N2 C2 1.329(8) ?
N3 C9 1.344(7) ?
N3 C5 1.357(7) ?
N4 C10 1.341(8) ?
N4 C14 1.368(8) ?
C1 C2 1.410(9) ?
C1 C5 1.493(8) ?
C2 C10 1.479(9) ?
C3 C4 1.376(9) ?
C3 H3 0.9500 ?
C4 H4 0.9500 ?
C5 C6 1.380(8) ?
C6 C7 1.373(9) ?
C6 H6 0.9500 ?
C7 C8 1.379(9) ?
C7 H7 0.9500 ?
C8 C9 1.371(9) ?
C8 H8 0.9500 ?
C9 H9 0.9500 ?
C10 C11 1.381(9) ?
C11 C12 1.372(9) ?
C11 H11 0.9500 ?
C12 C13 1.367(10) ?
C12 H12 0.9500 ?
C13 C14 1.366(10) ?
C13 H13 0.9500 ?
C14 H14 0.9500 ?

loop_
_geom_hbond_atom_site_label_D
_geom_hbond_atom_site_label_H
_geom_hbond_atom_site_label_A
_geom_hbond_site_symmetry_A
_geom_hbond_distance_DH
_geom_hbond_distance_HA
_geom_hbond_distance_DA
_geom_hbond_angle_DHA
C6 H6 Br1 1_655 0.95 2.88 3.524(6) 126.0
C11 H11 Br1 2_655 0.95 2.88 3.688(7) 143.2

loop_
_geom_torsion_atom_site_label_1
_geom_torsion_atom_site_label_2
_geom_torsion_atom_site_label_3
_geom_torsion_atom_site_label_4
_geom_torsion
N4 Pt1 N3 C9 115.6(5)
Br1 Pt1 N3 C9 -60.1(4)
N4 Pt1 N3 C5 -70.2(5)
Br1 Pt1 N3 C5 114.1(4)
N3 Pt1 N4 C10 62.4(5)
Br2 Pt1 N4 C10 -116.2(5)
N3 Pt1 N4 C14 -113.5(5)
Br2 Pt1 N4 C14 67.8(5)
C4 N1 C1 C2 -0.9(9)
C4 N1 C1 C5 -175.9(6)
C3 N2 C2 C1 3.3(10)
C3 N2 C2 C10 177.1(6)
N1 C1 C2 N2 -2.5(10)
C5 C1 C2 N2 171.9(6)
N1 C1 C2 C10 -175.6(6)
C5 C1 C2 C10 -1.2(11)
C2 N2 C3 C4 -0.8(11)
C1 N1 C4 C3 3.3(10)
N2 C3 C4 N1 -2.6(12)
C9 N3 C5 C6 1.7(9)
Pt1 N3 C5 C6 -172.5(5)
C9 N3 C5 C1 -179.6(6)
Pt1 N3 C5 C1 6.2(8)
N1 C1 C5 N3 -133.7(6)
C2 C1 C5 N3 51.5(9)
N1 C1 C5 C6 45.0(8)
C2 C1 C5 C6 -129.7(7)
N3 C5 C6 C7 -0.6(10)
C1 C5 C6 C7 -179.3(6)
C5 C6 C7 C8 -1.1(11)
C6 C7 C8 C9 1.6(11)
C5 N3 C9 C8 -1.2(9)
Pt1 N3 C9 C8 173.0(5)
C7 C8 C9 N3 -0.4(10)
C14 N4 C10 C11 0.3(10)
Pt1 N4 C10 C11 -175.6(5)
C14 N4 C10 C2 -176.9(6)
Pt1 N4 C10 C2 7.3(9)
N2 C2 C10 N4 128.9(7)
C1 C2 C10 N4 -57.6(10)
N2 C2 C10 C11 -48.3(9)
C1 C2 C10 C11 125.3(7)
N4 C10 C11 C12 0.2(11)
C2 C10 C11 C12 177.4(6)
C10 C11 C12 C13 -0.1(11)
C11 C12 C13 C14 -0.3(11)
C12 C13 C14 N4 0.8(11)
C10 N4 C14 C13 -0.8(10)
Pt1 N4 C14 C13 175.3(5)

loop_
_cod_related_entry_id
_cod_related_entry_database
_cod_related_entry_code
1 ChemSpider 30656985
